data_7113719
loop_
_publ_author_name
'Lee, Young-Joo'
'Lee, Jong-Dae'
'Ko, Jaejung'
'Kim, Sang-Hern'
'Kang, Sang Ook'

_publ_section_title
;
 Novel titanium complexes of a multidentate dicarbollide ligand. Synthesis
 and structural characterization of a constrained geometry complex
;
_journal_coden_ASTM CHCOFS
_journal_issue 12
_journal_name_full
;
 Chemical Communications (Cambridge, United Kingdom)
;
_journal_page_first 1364
_journal_page_last 1365
_journal_paper_doi 10.1039/b301772a
_journal_year 2003
_chemical_formula_moiety (DcabNN)H2
_chemical_formula_sum 'C8 H27 B9 N2'
_chemical_formula_weight 248.61
_space_group_IT_number 14
_symmetry_cell_setting monoclinic
_symmetry_space_group_name_Hall '-P 2yn'
_symmetry_space_group_name_H-M 'P 1 21/n 1'
_atom_sites_solution_hydrogens geom
_atom_sites_solution_primary direct
_atom_sites_solution_secondary difmap
_audit_creation_method SHELXL-97
_cell_angle_alpha 90.00
_cell_angle_beta 99.485(6)
_cell_angle_gamma 90.00
_cell_formula_units_Z 4
_cell_length_a 8.3868(5)
_cell_length_b 17.6878(8)
_cell_length_c 10.6643(9)
_cell_measurement_reflns_used 25
_cell_measurement_temperature 293(2)
_cell_measurement_theta_max 13.47
_cell_measurement_theta_min 10.00
_cell_volume 1560.36(18)
_computing_cell_refinement 'CAD-4 software (Enraf-Nonius, 1988)'
_computing_data_collection 'CAD-4 software (Enraf-Nonius, 1988)'
_computing_data_reduction 'Xtal3.2 (Hall & Stewart, 1992)'
_computing_molecular_graphics 'ORTEP3 (Jonson & Burrett, 1998)'
_computing_publication_material SHELXL-97(Sheldrick,1997)
_computing_structure_refinement 'SHELXL-97 (Sheldrick, 1997)'
_computing_structure_solution 'SHELXS-97 (Sheldrick, 1990)'
_diffrn_ambient_temperature 293(2)
_diffrn_measured_fraction_theta_full 0.966
_diffrn_measured_fraction_theta_max 0.966
_diffrn_measurement_device_type 'Enraf Nonius CAD-4'
_diffrn_measurement_method \w/2\q
_diffrn_radiation_monochromator graphite
_diffrn_radiation_source 'fine-focus sealed tube'
_diffrn_radiation_type MoK\a
_diffrn_radiation_wavelength 0.71070
_diffrn_reflns_av_R_equivalents 0.0375
_diffrn_reflns_av_sigmaI/netI 0.0581
_diffrn_reflns_limit_h_max 10
_diffrn_reflns_limit_h_min 0
_diffrn_reflns_limit_k_max 21
_diffrn_reflns_limit_k_min -1
_diffrn_reflns_limit_l_max 12
_diffrn_reflns_limit_l_min -13
_diffrn_reflns_number 3308
_diffrn_reflns_theta_full 25.97
_diffrn_reflns_theta_max 25.97
_diffrn_reflns_theta_min 2.25
_diffrn_standards_decay_% 0.3
_diffrn_standards_interval_count 3600
_diffrn_standards_number 3
_exptl_absorpt_coefficient_mu 0.053
_exptl_absorpt_correction_T_max 1.0000
_exptl_absorpt_correction_T_min 0.7784
_exptl_absorpt_correction_type '\y scans'
_exptl_crystal_colour Colorless
_exptl_crystal_density_diffrn 1.058
_exptl_crystal_density_method 'not measured'
_exptl_crystal_description Block
_exptl_crystal_F_000 536
_exptl_crystal_size_max 0.5
_exptl_crystal_size_mid 0.5
_exptl_crystal_size_min 0.4
_refine_diff_density_max 0.389
_refine_diff_density_min -0.334
_refine_diff_density_rms 0.048
_refine_ls_extinction_method none
_refine_ls_goodness_of_fit_ref 1.260
_refine_ls_hydrogen_treatment mixed
_refine_ls_matrix_type full
_refine_ls_number_parameters 193
_refine_ls_number_reflns 3061
_refine_ls_number_restraints 0
_refine_ls_restrained_S_all 1.260
_refine_ls_R_factor_all 0.1159
_refine_ls_R_factor_gt 0.0663
_refine_ls_shift/su_max 0.000
_refine_ls_shift/su_mean 0.000
_refine_ls_structure_factor_coef Fsqd
_refine_ls_weighting_details 'w=1/[\s^2^(Fo^2^)+(0.1000P)^2^+0.0000P] where P=(Fo^2^+2Fc^2^)/3'
_refine_ls_weighting_scheme calc
_refine_ls_wR_factor_gt 0.1862
_refine_ls_wR_factor_ref 0.2070
_reflns_number_gt 2013
_reflns_number_total 3061
_reflns_threshold_expression >2sigma(I)
_cod_duplicate_entry 7103698
_cod_data_source_file b301772a.txt
_cod_data_source_block (DcabNN)H2
_cod_depositor_comments
;
The following automatic conversions were performed:

'_symmetry_cell_setting' value 'Monoclinic' changed to 'monoclinic'
according to
/usr/data/users/saulius/automatic-downloads/retrospective/RSC/lib/dictionaries/cif_core.dic
dictionary named 'cif_core.dic' version 2.4.2 from 2011-04-26.

Automatic conversion script
Id: cif_fix_values 2281 2013-09-26 08:29:07Z andrius 

The following automatic conversions were performed:

'_refine_ls_weighting_scheme' value 'calc
w=1/[\s^2^(Fo^2^)+(0.1000P)^2^+0.0000P] where P=(Fo^2^+2Fc^2^)/3' was
changed to 'calc'. New tag '_refine_ls_weighting_details' was
created. The value of the new tag was set to
'w=1/[\s^2^(Fo^2^)+(0.1000P)^2^+0.0000P] where P=(Fo^2^+2Fc^2^)/3'.

Automatic conversion script
Id: cif_fix_values 3143 2015-03-26 13:38:13Z robertas 
;
_cod_original_sg_symbol_H-M P21/n
_cod_database_code 7113719

loop_
_symmetry_equiv_pos_as_xyz
'x, y, z'
'-x+1/2, y+1/2, -z+1/2'
'-x, -y, -z'
'x-1/2, -y-1/2, z-1/2'

loop_
_atom_site_label
_atom_site_type_symbol
_atom_site_fract_x
_atom_site_fract_y
_atom_site_fract_z
_atom_site_U_iso_or_equiv
_atom_site_adp_type
_atom_site_occupancy
_atom_site_calc_flag
_atom_site_refinement_flags
N1 N 0.3038(2) 0.13220(11) 0.37119(19) 0.0367(5) Uani 1 d .
N2 N 0.5348(3) 0.12143(11) 0.2277(2) 0.0407(5) Uani 1 d .
C1 C 0.3853(3) 0.26900(13) 0.3551(2) 0.0324(5) Uani 1 d .
C2 C 0.5203(3) 0.26330(13) 0.2667(2) 0.0333(6) Uani 1 d .
C3 C 0.3588(3) 0.20320(13) 0.4408(2) 0.0359(6) Uani 1 d .
H3A H 0.4592 0.1931 0.4977 0.043 Uiso 1 calc R
H3B H 0.2790 0.2178 0.4925 0.043 Uiso 1 calc R
C4 C 0.1425(3) 0.13820(16) 0.2906(3) 0.0504(7) Uani 1 d .
H4A H 0.0635 0.1515 0.3425 0.076 Uiso 1 calc R
H4B H 0.1141 0.0905 0.2499 0.076 Uiso 1 calc R
H4C H 0.1453 0.1764 0.2271 0.076 Uiso 1 calc R
C5 C 0.3069(4) 0.06949(14) 0.4651(3) 0.0492(7) Uani 1 d .
H5A H 0.2293 0.0795 0.5199 0.074 Uiso 1 calc R
H5B H 0.4129 0.0659 0.5150 0.074 Uiso 1 calc R
H5C H 0.2806 0.0227 0.4208 0.074 Uiso 1 calc R
C6 C 0.6243(3) 0.19201(14) 0.2684(2) 0.0406(6) Uani 1 d .
H6A H 0.7039 0.2003 0.2134 0.049 Uiso 1 calc R
H6B H 0.6823 0.1848 0.3540 0.049 Uiso 1 calc R
C7 C 0.4661(4) 0.12109(17) 0.0913(3) 0.0562(8) Uani 1 d .
H7A H 0.3917 0.1624 0.0730 0.084 Uiso 1 calc R
H7B H 0.4103 0.0743 0.0700 0.084 Uiso 1 calc R
H7C H 0.5516 0.1263 0.0421 0.084 Uiso 1 calc R
C8 C 0.6438(4) 0.05529(16) 0.2570(3) 0.0588(8) Uani 1 d .
H8A H 0.5833 0.0095 0.2372 0.088 Uiso 1 calc R
H8B H 0.6896 0.0557 0.3456 0.088 Uiso 1 calc R
H8C H 0.7289 0.0579 0.2069 0.088 Uiso 1 calc R
B3 B 0.4746(4) 0.31335(17) 0.1392(3) 0.0408(7) Uani 1 d .
H3 H 0.4711 0.2804 0.0512 0.049 Uiso 1 calc R
B4 B 0.2844(4) 0.36257(17) 0.1494(3) 0.0418(7) Uani 1 d .
H4 H 0.1890 0.3592 0.0654 0.050 Uiso 1 calc R
B5 B 0.2355(3) 0.32350(16) 0.2974(3) 0.0381(6) Uani 1 d .
H5 H 0.1167 0.2957 0.2868 0.046 Uiso 1 calc R
B6 B 0.5665(3) 0.31480(16) 0.4060(3) 0.0396(7) Uani 1 d .
H6 H 0.6562 0.2984 0.4888 0.047 Uiso 1 calc R
B7 B 0.6240(4) 0.34770(17) 0.2648(3) 0.0427(7) Uani 1 d .
H7 H 0.7519 0.3546 0.2557 0.051 Uiso 1 calc R
B8 B 0.4724(4) 0.40832(17) 0.1901(3) 0.0436(7) Uani 1 d .
H8 H 0.5026 0.4551 0.1303 0.052 Uiso 1 calc R
B9 B 0.3196(4) 0.41422(16) 0.2915(3) 0.0425(7) Uani 1 d .
H9 H 0.2470 0.4652 0.2999 0.051 Uiso 1 calc R
B10 B 0.3838(4) 0.35753(16) 0.4241(3) 0.0404(7) Uani 1 d .
H10 H 0.3560 0.3708 0.5190 0.048 Uiso 1 calc R
B11 B 0.5302(4) 0.40935(17) 0.3597(3) 0.0459(8) Uani 1 d .
H11 H 0.5954 0.4572 0.4104 0.055 Uiso 1 calc R
H100 H 0.280(4) 0.3002(18) 0.151(3) 0.073(9) Uiso 1 d .
H101 H 0.405(5) 0.119(2) 0.310(4) 0.129(16) Uiso 1 d .

loop_
_atom_site_aniso_label
_atom_site_aniso_U_11
_atom_site_aniso_U_22
_atom_site_aniso_U_33
_atom_site_aniso_U_23
_atom_site_aniso_U_13
_atom_site_aniso_U_12
N1 0.0417(12) 0.0316(11) 0.0392(11) 0.0002(9) 0.0134(9) -0.0031(9)
N2 0.0441(12) 0.0359(12) 0.0444(12) 0.0038(9) 0.0146(10) 0.0104(9)
C1 0.0335(12) 0.0334(12) 0.0315(12) -0.0012(10) 0.0085(10) -0.0008(10)
C2 0.0316(12) 0.0339(13) 0.0352(12) 0.0037(10) 0.0085(10) 0.0019(10)
C3 0.0409(13) 0.0353(13) 0.0321(12) -0.0007(10) 0.0081(10) -0.0031(10)
C4 0.0473(16) 0.0496(16) 0.0525(16) -0.0083(13) 0.0032(13) -0.0058(13)
C5 0.0633(18) 0.0351(14) 0.0521(16) 0.0069(12) 0.0183(14) -0.0043(13)
C6 0.0372(13) 0.0411(15) 0.0450(14) 0.0073(11) 0.0114(11) 0.0083(11)
C7 0.0644(19) 0.0589(18) 0.0451(16) -0.0023(14) 0.0087(14) 0.0062(15)
C8 0.069(2) 0.0435(17) 0.0657(19) 0.0058(14) 0.0170(16) 0.0217(14)
B3 0.0482(17) 0.0414(16) 0.0351(14) 0.0055(12) 0.0138(13) 0.0088(13)
B4 0.0428(16) 0.0366(16) 0.0441(16) 0.0030(13) 0.0015(13) 0.0046(13)
B5 0.0353(14) 0.0354(15) 0.0437(16) -0.0012(12) 0.0066(12) 0.0006(12)
B6 0.0391(15) 0.0409(16) 0.0375(15) 0.0010(12) 0.0026(12) -0.0059(13)
B7 0.0376(15) 0.0395(17) 0.0528(18) 0.0085(13) 0.0125(14) -0.0050(12)
B8 0.0478(17) 0.0363(16) 0.0490(17) 0.0097(13) 0.0149(14) 0.0018(13)
B9 0.0470(17) 0.0327(15) 0.0497(17) 0.0002(13) 0.0131(14) 0.0053(13)
B10 0.0506(17) 0.0335(15) 0.0383(15) -0.0049(12) 0.0108(13) -0.0021(13)
B11 0.0477(18) 0.0361(16) 0.0531(18) -0.0019(13) 0.0062(15) -0.0100(13)

loop_
_atom_type_symbol
_atom_type_description
_atom_type_scat_dispersion_real
_atom_type_scat_dispersion_imag
_atom_type_scat_source
C C 0.0033 0.0016 'International Tables Vol C Tables 4.2.6.8 and 6.1.1.4'
B B 0.0013 0.0007 'International Tables Vol C Tables 4.2.6.8 and 6.1.1.4'
H H 0.0000 0.0000 'International Tables Vol C Tables 4.2.6.8 and 6.1.1.4'
N N 0.0061 0.0033 'International Tables Vol C Tables 4.2.6.8 and 6.1.1.4'

loop_
_geom_angle_atom_site_label_1
_geom_angle_atom_site_label_2
_geom_angle_atom_site_label_3
_geom_angle
C4 N1 C5 110.9(2)
C4 N1 C3 114.0(2)
C5 N1 C3 108.79(19)
C4 N1 H101 111(2)
C5 N1 H101 107(2)
C3 N1 H101 104(2)
C7 N2 C6 112.9(2)
C7 N2 C8 109.3(2)
C6 N2 C8 109.7(2)
C7 N2 H101 111.7(17)
C6 N2 H101 103.4(16)
C8 N2 H101 109.7(16)
C3 C1 C2 119.78(19)
C3 C1 B5 120.2(2)
C2 C1 B5 113.28(18)
C3 C1 B6 112.21(19)
C2 C1 B6 62.70(15)
B5 C1 B6 115.2(2)
C3 C1 B10 115.17(18)
C2 C1 B10 111.39(18)
B5 C1 B10 64.17(16)
B6 C1 B10 60.66(16)
C6 C2 C1 120.27(19)
C6 C2 B3 121.2(2)
C1 C2 B3 111.75(19)
C6 C2 B7 115.14(19)
C1 C2 B7 111.12(18)
B3 C2 B7 64.34(17)
C6 C2 B6 112.1(2)
C1 C2 B6 62.52(15)
B3 C2 B6 115.0(2)
B7 C2 B6 60.94(16)
N1 C3 C1 114.18(19)
N1 C3 H3A 108.7
C1 C3 H3A 108.7
N1 C3 H3B 108.7
C1 C3 H3B 108.7
H3A C3 H3B 107.6
N1 C4 H4A 109.5
N1 C4 H4B 109.5
H4A C4 H4B 109.5
N1 C4 H4C 109.5
H4A C4 H4C 109.5
H4B C4 H4C 109.5
N1 C5 H5A 109.5
N1 C5 H5B 109.5
H5A C5 H5B 109.5
N1 C5 H5C 109.5
H5A C5 H5C 109.5
H5B C5 H5C 109.5
N2 C6 C2 115.5(2)
N2 C6 H6A 108.4
C2 C6 H6A 108.4
N2 C6 H6B 108.4
C2 C6 H6B 108.4
H6A C6 H6B 107.5
N2 C7 H7A 109.5
N2 C7 H7B 109.5
H7A C7 H7B 109.5
N2 C7 H7C 109.5
H7A C7 H7C 109.5
H7B C7 H7C 109.5
N2 C8 H8A 109.5
N2 C8 H8B 109.5
H8A C8 H8B 109.5
N2 C8 H8C 109.5
H8A C8 H8C 109.5
H8B C8 H8C 109.5
C2 B3 B8 106.0(2)
C2 B3 B7 60.94(16)
B8 B3 B7 59.11(17)
C2 B3 B4 107.34(19)
B8 B3 B4 58.53(16)
B7 B3 B4 107.7(2)
C2 B3 H3 113.4
B8 B3 H3 139.9
B7 B3 H3 137.5
B4 B3 H3 113.6
B9 B4 B8 62.01(18)
B9 B4 B5 58.72(16)
B8 B4 B5 106.2(2)
B9 B4 B3 105.9(2)
B8 B4 B3 58.75(17)
B5 B4 B3 101.08(19)
B9 B4 H4 136.8
B8 B4 H4 136.6
B5 B4 H4 116.5
B3 B4 H4 116.6
B9 B4 H100 120.5(16)
B8 B4 H100 119.2(17)
B5 B4 H100 66.1(16)
B3 B4 H100 64.0(16)
H4 B4 H100 86.3
C1 B5 B9 105.4(2)
C1 B5 B10 60.90(15)
B9 B5 B10 59.04(16)
C1 B5 B4 106.39(19)
B9 B5 B4 58.42(16)
B10 B5 B4 107.4(2)
C1 B5 H5 113.9
B9 B5 H5 140.0
B10 B5 H5 137.3
B4 B5 H5 114.0
C1 B6 C2 54.78(13)
C1 B6 B10 59.74(15)
C2 B6 B10 104.3(2)
C1 B6 B7 103.72(19)
C2 B6 B7 59.46(15)
B10 B6 B7 108.7(2)
C1 B6 B11 104.8(2)
C2 B6 B11 104.80(19)
B10 B6 B11 60.32(17)
B7 B6 B11 60.13(17)
C1 B6 H6 125.4
C2 B6 H6 125.2
B10 B6 H6 121.4
B7 B6 H6 121.8
B11 B6 H6 122.7
C2 B7 B8 101.9(2)
C2 B7 B6 59.60(15)
B8 B7 B6 108.2(2)
C2 B7 B11 104.79(19)
B8 B7 B11 61.45(18)
B6 B7 B11 59.97(17)
C2 B7 B3 54.72(15)
B8 B7 B3 59.97(17)
B6 B7 B3 105.87(19)
B11 B7 B3 108.5(2)
C2 B7 H7 126.6
B8 B7 H7 122.5
B6 B7 H7 121.5
B11 B7 H7 121.1
B3 B7 H7 123.1
B7 B8 B4 112.6(2)
B7 B8 B3 60.92(17)
B4 B8 B3 62.72(17)
B7 B8 B11 59.50(18)
B4 B8 B11 109.6(2)
B3 B8 B11 107.8(2)
B7 B8 B9 107.2(2)
B4 B8 B9 58.73(17)
B3 B8 B9 106.4(2)
B11 B8 B9 59.84(17)
B7 B8 H8 120.4
B4 B8 H8 119.0
B3 B8 H8 121.5
B11 B8 H8 121.8
B9 B8 H8 123.8
B10 B9 B4 112.8(2)
B10 B9 B5 61.20(16)
B4 B9 B5 62.86(17)
B10 B9 B11 59.57(17)
B4 B9 B11 109.8(2)
B5 B9 B11 108.4(2)
B10 B9 B8 107.3(2)
B4 B9 B8 59.26(17)
B5 B9 B8 107.3(2)
B11 B9 B8 59.61(17)
B10 B9 H9 120.4
B4 B9 H9 118.8
B5 B9 H9 120.9
B11 B9 H9 121.8
B8 B9 H9 123.5
C1 B10 B9 101.41(19)
C1 B10 B6 59.60(15)
B9 B10 B6 108.5(2)
C1 B10 B11 104.51(19)
B9 B10 B11 61.70(17)
B6 B10 B11 60.09(17)
C1 B10 B5 54.93(14)
B9 B10 B5 59.76(17)
B6 B10 B5 106.6(2)
B11 B10 B5 108.9(2)
C1 B10 H10 127.0
B9 B10 H10 122.6
B6 B10 H10 121.1
B11 B10 H10 121.0
B5 B10 H10 122.8
B6 B11 B7 59.90(17)
B6 B11 B10 59.59(16)
B7 B11 B10 108.0(2)
B6 B11 B8 106.2(2)
B7 B11 B8 59.05(17)
B10 B11 B8 107.4(2)
B6 B11 B9 105.8(2)
B7 B11 B9 107.4(2)
B10 B11 B9 58.74(17)
B8 B11 B9 60.56(17)
B6 B11 H11 123.0
B7 B11 H11 121.8
B10 B11 H11 122.0
B8 B11 H11 122.3
B9 B11 H11 122.5

loop_
_geom_bond_atom_site_label_1
_geom_bond_atom_site_label_2
_geom_bond_distance
N1 C4 1.482(3)
N1 C5 1.492(3)
N1 C3 1.493(3)
N1 H101 1.18(5)
N2 C7 1.474(3)
N2 C6 1.484(3)
N2 C8 1.486(3)
N2 H101 1.51(5)
C1 C3 1.518(3)
C1 C2 1.592(3)
C1 B5 1.622(4)
C1 B6 1.729(4)
C1 B10 1.731(3)
C2 C6 1.531(3)
C2 B3 1.615(3)
C2 B7 1.729(4)
C2 B6 1.732(4)
C3 H3A 0.9700
C3 H3B 0.9700
C4 H4A 0.9600
C4 H4B 0.9600
C4 H4C 0.9600
C5 H5A 0.9600
C5 H5B 0.9600
C5 H5C 0.9600
C6 H6A 0.9700
C6 H6B 0.9700
C7 H7A 0.9600
C7 H7B 0.9600
C7 H7C 0.9600
C8 H8A 0.9600
C8 H8B 0.9600
C8 H8C 0.9600
B3 B8 1.766(4)
B3 B7 1.783(4)
B3 B4 1.836(4)
B3 H3 1.1000
B4 B9 1.753(4)
B4 B8 1.762(4)
B4 B5 1.831(4)
B4 H4 1.1000
B4 H100 1.10(3)
B5 B9 1.758(4)
B5 B10 1.783(4)
B5 H5 1.1000
B6 B10 1.747(4)
B6 B7 1.755(4)
B6 B11 1.756(4)
B6 H6 1.1000
B7 B8 1.751(4)
B7 B11 1.759(4)
B7 H7 1.1000
B8 B11 1.793(5)
B8 B9 1.811(4)
B8 H8 1.1000
B9 B10 1.745(4)
B9 B11 1.797(4)
B9 H9 1.1000
B10 B11 1.760(4)
B10 H10 1.1000
B11 H11 1.1000

loop_
_geom_torsion_atom_site_label_1
_geom_torsion_atom_site_label_2
_geom_torsion_atom_site_label_3
_geom_torsion_atom_site_label_4
_geom_torsion
C3 C1 C2 C6 -0.4(3)
B5 C1 C2 C6 -151.7(2)
B6 C1 C2 C6 100.8(2)
B10 C1 C2 C6 138.2(2)
C3 C1 C2 B3 151.0(2)
B5 C1 C2 B3 -0.3(3)
B6 C1 C2 B3 -107.8(2)
B10 C1 C2 B3 -70.4(2)
C3 C1 C2 B7 -139.2(2)
B5 C1 C2 B7 69.5(2)
B6 C1 C2 B7 -38.02(19)
B10 C1 C2 B7 -0.6(3)
C3 C1 C2 B6 -101.2(2)
B5 C1 C2 B6 107.5(2)
B10 C1 C2 B6 37.40(19)
C4 N1 C3 C1 -64.4(3)
C5 N1 C3 C1 171.4(2)
C2 C1 C3 N1 -63.0(3)
B5 C1 C3 N1 86.3(3)
B6 C1 C3 N1 -133.3(2)
B10 C1 C3 N1 159.82(19)
C7 N2 C6 C2 68.5(3)
C8 N2 C6 C2 -169.3(2)
C1 C2 C6 N2 62.1(3)
B3 C2 C6 N2 -86.6(3)
B7 C2 C6 N2 -160.6(2)
B6 C2 C6 N2 132.2(2)
C6 C2 B3 B8 -144.7(2)
C1 C2 B3 B8 64.2(2)
B7 C2 B3 B8 -39.63(19)
B6 C2 B3 B8 -4.6(3)
C6 C2 B3 B7 -105.1(2)
C1 C2 B3 B7 103.8(2)
B6 C2 B3 B7 35.05(19)
C6 C2 B3 B4 153.9(2)
C1 C2 B3 B4 2.8(3)
B7 C2 B3 B4 -101.0(2)
B6 C2 B3 B4 -65.9(3)
C2 B3 B4 B9 56.5(3)
B8 B3 B4 B9 -41.97(19)
B7 B3 B4 B9 -7.8(3)
C2 B3 B4 B8 98.5(2)
B7 B3 B4 B8 34.2(2)
C2 B3 B4 B5 -3.9(3)
B8 B3 B4 B5 -102.3(2)
B7 B3 B4 B5 -68.1(2)
C3 C1 B5 B9 145.5(2)
C2 C1 B5 B9 -63.3(2)
B6 C1 B5 B9 6.2(3)
B10 C1 B5 B9 40.15(18)
C3 C1 B5 B10 105.4(2)
C2 C1 B5 B10 -103.5(2)
B6 C1 B5 B10 -33.91(19)
C3 C1 B5 B4 -153.5(2)
C2 C1 B5 B4 -2.3(3)
B6 C1 B5 B4 67.2(2)
B10 C1 B5 B4 101.1(2)
B9 B4 B5 C1 -98.3(2)
B8 B4 B5 C1 -56.8(2)
B3 B4 B5 C1 3.7(3)
B8 B4 B5 B9 41.5(2)
B3 B4 B5 B9 102.0(2)
B9 B4 B5 B10 -34.37(19)
B8 B4 B5 B10 7.2(3)
B3 B4 B5 B10 67.6(2)
C3 C1 B6 C2 113.1(2)
B5 C1 B6 C2 -104.4(2)
B10 C1 B6 C2 -139.6(2)
C3 C1 B6 B10 -107.3(2)
C2 C1 B6 B10 139.6(2)
B5 C1 B6 B10 35.2(2)
C3 C1 B6 B7 148.78(19)
C2 C1 B6 B7 35.64(18)
B5 C1 B6 B7 -68.7(2)
B10 C1 B6 B7 -103.9(2)
C3 C1 B6 B11 -149.0(2)
C2 C1 B6 B11 97.9(2)
B5 C1 B6 B11 -6.5(3)
B10 C1 B6 B11 -41.68(19)
C6 C2 B6 C1 -113.7(2)
B3 C2 B6 C1 102.6(2)
B7 C2 B6 C1 138.9(2)
C6 C2 B6 B10 -149.02(19)
C1 C2 B6 B10 -35.32(17)
B3 C2 B6 B10 67.3(2)
B7 C2 B6 B10 103.6(2)
C6 C2 B6 B7 107.4(2)
C1 C2 B6 B7 -138.9(2)
B3 C2 B6 B7 -36.3(2)
C6 C2 B6 B11 148.4(2)
C1 C2 B6 B11 -97.8(2)
B3 C2 B6 B11 4.8(3)
B7 C2 B6 B11 41.06(19)
C6 C2 B7 B8 153.3(2)
C1 C2 B7 B8 -65.6(2)
B3 C2 B7 B8 39.20(19)
B6 C2 B7 B8 -104.3(2)
C6 C2 B7 B6 -102.4(2)
C1 C2 B7 B6 38.69(19)
B3 C2 B7 B6 143.5(2)
C6 C2 B7 B11 -143.4(2)
C1 C2 B7 B11 -2.3(3)
B3 C2 B7 B11 102.5(2)
B6 C2 B7 B11 -40.98(19)
C6 C2 B7 B3 114.1(2)
C1 C2 B7 B3 -104.8(2)
B6 C2 B7 B3 -143.5(2)
C1 B6 B7 C2 -33.55(16)
B10 B6 B7 C2 -95.8(2)
B11 B6 B7 C2 -132.9(2)
C1 B6 B7 B8 59.8(2)
C2 B6 B7 B8 93.3(2)
B10 B6 B7 B8 -2.5(3)
B11 B6 B7 B8 -39.6(2)
C1 B6 B7 B11 99.4(2)
C2 B6 B7 B11 132.9(2)
B10 B6 B7 B11 37.1(2)
C1 B6 B7 B3 -3.2(2)
C2 B6 B7 B3 30.35(17)
B10 B6 B7 B3 -65.5(2)
B11 B6 B7 B3 -102.6(2)
B8 B3 B7 C2 134.4(2)
B4 B3 B7 C2 100.4(2)
C2 B3 B7 B8 -134.4(2)
B4 B3 B7 B8 -33.98(19)
C2 B3 B7 B6 -32.26(18)
B8 B3 B7 B6 102.1(2)
B4 B3 B7 B6 68.2(2)
C2 B3 B7 B11 -95.3(2)
B8 B3 B7 B11 39.1(2)
B4 B3 B7 B11 5.1(3)
C2 B7 B8 B4 0.4(3)
B6 B7 B8 B4 -61.3(3)
B11 B7 B8 B4 -100.2(2)
B3 B7 B8 B4 36.9(2)
C2 B7 B8 B3 -36.58(17)
B6 B7 B8 B3 -98.2(2)
B11 B7 B8 B3 -137.1(2)
C2 B7 B8 B11 100.5(2)
B6 B7 B8 B11 38.9(2)
B3 B7 B8 B11 137.1(2)
C2 B7 B8 B9 63.0(2)
B6 B7 B8 B9 1.4(3)
B11 B7 B8 B9 -37.5(2)
B3 B7 B8 B9 99.6(2)
B9 B4 B8 B7 97.0(2)
B5 B4 B8 B7 57.1(3)
B3 B4 B8 B7 -36.2(2)
B9 B4 B8 B3 133.3(2)
B5 B4 B8 B3 93.3(2)
B9 B4 B8 B11 32.8(2)
B5 B4 B8 B11 -7.1(3)
B3 B4 B8 B11 -100.4(2)
B5 B4 B8 B9 -39.94(18)
B3 B4 B8 B9 -133.3(2)
C2 B3 B8 B7 40.52(19)
B4 B3 B8 B7 141.4(2)
C2 B3 B8 B4 -100.8(2)
B7 B3 B8 B4 -141.4(2)
C2 B3 B8 B11 2.5(3)
B7 B3 B8 B11 -38.01(19)
B4 B3 B8 B11 103.4(2)
C2 B3 B8 B9 -60.4(3)
B7 B3 B8 B9 -100.9(2)
B4 B3 B8 B9 40.47(19)
B8 B4 B9 B10 -97.2(2)
B5 B4 B9 B10 36.7(2)
B3 B4 B9 B10 -56.8(3)
B8 B4 B9 B5 -133.8(2)
B3 B4 B9 B5 -93.5(2)
B8 B4 B9 B11 -32.8(2)
B5 B4 B9 B11 101.0(2)
B3 B4 B9 B11 7.5(3)
B5 B4 B9 B8 133.8(2)
B3 B4 B9 B8 40.35(18)
C1 B5 B9 B10 -41.07(18)
B4 B5 B9 B10 -141.1(2)
C1 B5 B9 B4 100.0(2)
B10 B5 B9 B4 141.1(2)
C1 B5 B9 B11 -3.4(3)
B10 B5 B9 B11 37.68(19)
B4 B5 B9 B11 -103.4(2)
C1 B5 B9 B8 59.5(2)
B10 B5 B9 B8 100.6(2)
B4 B5 B9 B8 -40.48(19)
B7 B8 B9 B10 0.3(3)
B4 B8 B9 B10 106.7(2)
B3 B8 B9 B10 64.2(3)
B11 B8 B9 B10 -37.1(2)
B7 B8 B9 B4 -106.4(2)
B3 B8 B9 B4 -42.4(2)
B11 B8 B9 B4 -143.8(2)
B7 B8 B9 B5 -64.2(3)
B4 B8 B9 B5 42.2(2)
B3 B8 B9 B5 -0.2(3)
B11 B8 B9 B5 -101.5(2)
B7 B8 B9 B11 37.4(2)
B4 B8 B9 B11 143.8(2)
B3 B8 B9 B11 101.3(2)
C3 C1 B10 B9 -152.7(2)
C2 C1 B10 B9 66.7(2)
B5 C1 B10 B9 -39.70(19)
B6 C1 B10 B9 104.9(2)
C3 C1 B10 B6 102.4(2)
C2 C1 B10 B6 -38.25(19)
B5 C1 B10 B6 -144.6(2)
C3 C1 B10 B11 143.9(2)
C2 C1 B10 B11 3.2(3)
B5 C1 B10 B11 -103.1(2)
B6 C1 B10 B11 41.50(19)
C3 C1 B10 B5 -113.0(2)
C2 C1 B10 B5 106.4(2)
B6 C1 B10 B5 144.6(2)
B4 B9 B10 C1 -0.1(3)
B5 B9 B10 C1 37.24(17)
B11 B9 B10 C1 -100.5(2)
B8 B9 B10 C1 -63.3(2)
B4 B9 B10 B6 61.5(3)
B5 B9 B10 B6 98.8(2)
B11 B9 B10 B6 -38.9(2)
B8 B9 B10 B6 -1.8(3)
B4 B9 B10 B11 100.4(2)
B5 B9 B10 B11 137.7(2)
B8 B9 B10 B11 37.1(2)
B4 B9 B10 B5 -37.3(2)
B11 B9 B10 B5 -137.7(2)
B8 B9 B10 B5 -100.6(2)
C2 B6 B10 C1 33.15(16)
B7 B6 B10 C1 95.3(2)
B11 B6 B10 C1 132.3(2)
C1 B6 B10 B9 -92.6(2)
C2 B6 B10 B9 -59.4(2)
B7 B6 B10 B9 2.7(3)
B11 B6 B10 B9 39.7(2)
C1 B6 B10 B11 -132.3(2)
C2 B6 B10 B11 -99.1(2)
B7 B6 B10 B11 -37.0(2)
C1 B6 B10 B5 -29.62(17)
C2 B6 B10 B5 3.5(2)
B7 B6 B10 B5 65.7(2)
B11 B6 B10 B5 102.6(2)
B9 B5 B10 C1 -133.5(2)
B4 B5 B10 C1 -99.4(2)
C1 B5 B10 B9 133.5(2)
B4 B5 B10 B9 34.11(19)
C1 B5 B10 B6 31.39(18)
B9 B5 B10 B6 -102.2(2)
B4 B5 B10 B6 -68.0(2)
C1 B5 B10 B11 94.8(2)
B9 B5 B10 B11 -38.8(2)
B4 B5 B10 B11 -4.7(3)
C1 B6 B11 B7 -97.5(2)
C2 B6 B11 B7 -40.73(18)
B10 B6 B11 B7 -138.9(2)
C1 B6 B11 B10 41.38(18)
C2 B6 B11 B10 98.2(2)
B7 B6 B11 B10 138.9(2)
C1 B6 B11 B8 -59.5(2)
C2 B6 B11 B8 -2.7(3)
B10 B6 B11 B8 -100.9(2)
B7 B6 B11 B8 38.0(2)
C1 B6 B11 B9 3.7(2)
C2 B6 B11 B9 60.6(2)
B10 B6 B11 B9 -37.65(19)
B7 B6 B11 B9 101.3(2)
C2 B7 B11 B6 40.80(18)
B8 B7 B11 B6 136.4(2)
B3 B7 B11 B6 98.0(2)
C2 B7 B11 B10 4.2(3)
B8 B7 B11 B10 99.9(2)
B6 B7 B11 B10 -36.6(2)
B3 B7 B11 B10 61.4(3)
C2 B7 B11 B8 -95.6(2)
B6 B7 B11 B8 -136.4(2)
B3 B7 B11 B8 -38.43(19)
C2 B7 B11 B9 -57.7(2)
B8 B7 B11 B9 37.9(2)
B6 B7 B11 B9 -98.5(2)
B3 B7 B11 B9 -0.5(3)
C1 B10 B11 B6 -41.25(18)
B9 B10 B11 B6 -136.6(2)
B5 B10 B11 B6 -98.7(2)
C1 B10 B11 B7 -4.6(3)
B9 B10 B11 B7 -99.9(2)
B6 B10 B11 B7 36.7(2)
B5 B10 B11 B7 -62.0(3)
C1 B10 B11 B8 57.7(2)
B9 B10 B11 B8 -37.6(2)
B6 B10 B11 B8 99.0(2)
B5 B10 B11 B8 0.3(3)
C1 B10 B11 B9 95.3(2)
B6 B10 B11 B9 136.6(2)
B5 B10 B11 B9 37.9(2)
B7 B8 B11 B6 -38.39(19)
B4 B8 B11 B6 66.9(3)
B3 B8 B11 B6 0.3(3)
B9 B8 B11 B6 99.3(2)
B4 B8 B11 B7 105.3(2)
B3 B8 B11 B7 38.65(19)
B9 B8 B11 B7 137.7(2)
B7 B8 B11 B10 -100.9(2)
B4 B8 B11 B10 4.3(3)
B3 B8 B11 B10 -62.3(3)
B9 B8 B11 B10 36.77(19)
B7 B8 B11 B9 -137.7(2)
B4 B8 B11 B9 -32.4(2)
B3 B8 B11 B9 -99.0(2)
B10 B9 B11 B6 38.04(19)
B4 B9 B11 B6 -67.3(3)
B5 B9 B11 B6 -0.4(3)
B8 B9 B11 B6 -100.0(2)
B10 B9 B11 B7 100.8(2)
B4 B9 B11 B7 -4.6(3)
B5 B9 B11 B7 62.4(2)
B8 B9 B11 B7 -37.23(19)
B4 B9 B11 B10 -105.4(2)
B5 B9 B11 B10 -38.41(19)
B8 B9 B11 B10 -138.1(2)
B10 B9 B11 B8 138.1(2)
B4 B9 B11 B8 32.7(2)
B5 B9 B11 B8 99.6(2)
